data_7226174
loop_
_publ_author_name
'Chatterjee, Tanmay'
'Mandal, Mrinal'
'Mandal, Prasun K.'

_publ_section_title
;
 Solvent H-bond accepting ability induced conformational change and its
 influence towards fluorescence enhancement and dual fluorescence of
 hydroxy meta-GFP chromophore analogue.
;
_journal_issue 35
_journal_name_full 'Physical chemistry chemical physics : PCCP'
_journal_page_first 24332
_journal_page_last 24342
_journal_paper_doi 10.1039/c6cp04219h
_journal_volume 18
_journal_year 2016
_chemical_absolute_configuration unk
_chemical_formula_moiety 'C13 H14 N2 O3'
_chemical_formula_sum 'C13 H14 N2 O3'
_chemical_formula_weight 246.26
_chemical_name_systematic
;
 ? 
;
_space_group_crystal_system orthorhombic
_space_group_IT_number 33
_space_group_name_Hall 'P 2c -2n'
_space_group_name_H-M_alt 'P n a 21'
_symmetry_space_group_name_Hall 'P 2c -2n'
_symmetry_space_group_name_H-M 'P n a 21'
_atom_sites_solution_hydrogens geom
_atom_sites_solution_primary iterative
_atom_sites_solution_secondary difmap
_audit_creation_date 2014-09-11
_audit_creation_method
;
  Olex2 1.2-ac2
  (compiled Nov  7 2012 10:32:32, GUI svn.r4372)
;
_audit_update_record
;
2015-08-06 deposited with the CCDC.
2016-08-05 downloaded from the CCDC.
;
_cell_angle_alpha 90.00
_cell_angle_beta 90.00
_cell_angle_gamma 90.00
_cell_formula_units_Z 4
_cell_length_a 13.6811(11)
_cell_length_b 11.8839(12)
_cell_length_c 7.3549(6)
_cell_measurement_reflns_used 1133
_cell_measurement_temperature 293(2)
_cell_measurement_theta_max 24.6640
_cell_measurement_theta_min 2.2630
_cell_volume 1195.80(18)
_computing_cell_refinement
;
CrysAlisPro, Agilent Technologies,
Version 1.171.36.24 (release 03-12-2012 CrysAlis171 .NET)
(compiled Dec  3 2012,18:21:49)
;
_computing_data_collection
;
CrysAlisPro, Agilent Technologies,
Version 1.171.36.24 (release 03-12-2012 CrysAlis171 .NET)
(compiled Dec  3 2012,18:21:49)
;
_computing_data_reduction
;
CrysAlisPro, Agilent Technologies,
Version 1.171.36.24 (release 03-12-2012 CrysAlis171 .NET)
(compiled Dec  3 2012,18:21:49)
;
_computing_molecular_graphics
;
O. V. Dolomanov, L. J. Bourhis, R. J. Gildea, J. A. K. Howard and H. Puschmann,
OLEX2: a complete structure solution, refinement and analysis program.
J. Appl. Cryst. (2009). 42, 339-341.
;
_computing_publication_material
;
O. V. Dolomanov, L. J. Bourhis, R. J. Gildea, J. A. K. Howard and H. Puschmann,
OLEX2: a complete structure solution, refinement and analysis program.
J. Appl. Cryst. (2009). 42, 339-341.
;
_computing_structure_refinement
;
SHELXL, G.M. Sheldrick, Acta Cryst.
(2008). A64, 112-122
;
_computing_structure_solution 'SUPERFLIP, J. Appl. Cryst. (2007) 40, 786-790'
_diffrn_ambient_temperature 293(2)
_diffrn_detector_area_resol_mean 7.9580
_diffrn_measured_fraction_theta_full 0.9966
_diffrn_measured_fraction_theta_max 0.9966
_diffrn_measurement_details
;
  1 omega   74.00  109.00   1.0000  140.4000
omega____ theta____ kappa____ phi______ frames
    -       27.3512  178.0000  -90.0000 35

  2 omega  -26.00   94.00   1.0000  140.4000
omega____ theta____ kappa____ phi______ frames
    -       27.3512   19.0000  -60.0000 120
;
_diffrn_measurement_device_type 'SuperNova, Dual, Cu at zero, Eos'
_diffrn_measurement_method '\w scans'
_diffrn_orient_matrix_UB_11 0.0151596000
_diffrn_orient_matrix_UB_12 0.0559102000
_diffrn_orient_matrix_UB_13 -0.0189461000
_diffrn_orient_matrix_UB_21 -0.0494636000
_diffrn_orient_matrix_UB_22 0.0159037000
_diffrn_orient_matrix_UB_23 -0.0132933000
_diffrn_orient_matrix_UB_31 -0.0039988000
_diffrn_orient_matrix_UB_32 0.0135199000
_diffrn_orient_matrix_UB_33 0.0935474000
_diffrn_radiation_monochromator mirror
_diffrn_radiation_type 'Mo K\a'
_diffrn_radiation_wavelength 0.7107
_diffrn_reflns_av_R_equivalents 0.0380
_diffrn_reflns_av_unetI/netI 0.0487
_diffrn_reflns_limit_h_max 9
_diffrn_reflns_limit_h_min -17
_diffrn_reflns_limit_k_max 14
_diffrn_reflns_limit_k_min -7
_diffrn_reflns_limit_l_max 9
_diffrn_reflns_limit_l_min -7
_diffrn_reflns_number 2588
_diffrn_reflns_theta_full 26.37
_diffrn_reflns_theta_max 26.37
_diffrn_reflns_theta_min 2.27
_diffrn_source 'SuperNova (Mo) X-ray Source'
_exptl_absorpt_coefficient_mu 0.099
_exptl_absorpt_correction_T_max 1.00000
_exptl_absorpt_correction_T_min 0.55338
_exptl_absorpt_correction_type multi-scan
_exptl_absorpt_process_details
;
CrysAlisPro, Agilent Technologies,
Version 1.171.36.24 (release 03-12-2012 CrysAlis171 .NET)
(compiled Dec  3 2012,18:21:49)
Empirical absorption correction using spherical harmonics,
 implemented in SCALE3 ABSPACK scaling algorithm.
;
_exptl_crystal_density_diffrn 1.368
_exptl_crystal_density_method 'not measured'
_exptl_crystal_F_000 520
_refine_diff_density_max 0.203
_refine_diff_density_min -0.203
_refine_diff_density_rms 0.054
_refine_ls_abs_structure_details 'Flack H D (1983), Acta Cryst. A39, 876-881'
_refine_ls_abs_structure_Flack -2(2)
_refine_ls_extinction_method none
_refine_ls_goodness_of_fit_ref 1.065
_refine_ls_hydrogen_treatment mixed
_refine_ls_matrix_type full
_refine_ls_number_parameters 167
_refine_ls_number_reflns 1818
_refine_ls_number_restraints 1
_refine_ls_restrained_S_all 1.065
_refine_ls_R_factor_all 0.0630
_refine_ls_R_factor_gt 0.0535
_refine_ls_shift/su_max 0.016
_refine_ls_shift/su_mean 0.003
_refine_ls_structure_factor_coef Fsqd
_refine_ls_weighting_details 'calc w=1/[\s^2^(Fo^2^)+(0.0698P)^2^+0.1083P] where P=(Fo^2^+2Fc^2^)/3'
_refine_ls_weighting_scheme calc
_refine_ls_wR_factor_gt 0.1300
_refine_ls_wR_factor_ref 0.1403
_reflns_number_gt 1520
_reflns_number_total 1818
_reflns_threshold_expression >2sigma(I)
_cod_data_source_file c6cp04219h2.cif
_cod_data_source_block ohhbdi-1
_cod_depositor_comments 'Adding full bibliography for 7226174--7226175.cif.'
_cod_original_cell_volume 1195.80(19)
_cod_database_code 7226174
_chemical_oxdiff_formula C14H16N2O3
_reflns_odcompleteness_completeness 99.66
_reflns_odcompleteness_iscentric 1
_reflns_odcompleteness_theta 26.32
_olex2_refinement_description
;
1. Fixed Uiso
 At 1.2 times of:
  H3A of C3, H1 of C1, H12 of C12, H2 of C2
 At 1.5 times of:
  {H4A,H4B,H4C} of C4, {H13A,H13B,H13C} of C13, H3 of O3, {H5A,H5B,H5C} of C5
2.a Aromatic/amide H refined with riding coordinates:
 C12(H12), C1(H1), C2(H2), C3(H3A)
2.b Idealised Me refined as rotating group:
 C4(H4A,H4B,H4C), C5(H5A,H5B,H5C), C13(H13A,H13B,H13C)
2.c Idealised tetrahedral OH refined as rotating group:
 O3(H3)
;

loop_
_space_group_symop_id
_space_group_symop_operation_xyz
1 'x, y, z'
2 '-x, -y, z+1/2'
3 '-x+1/2, y+1/2, z+1/2'
4 'x+1/2, -y+1/2, z'

loop_
_atom_site_label
_atom_site_type_symbol
_atom_site_fract_x
_atom_site_fract_y
_atom_site_fract_z
_atom_site_U_iso_or_equiv
_atom_site_adp_type
_atom_site_occupancy
_atom_site_symmetry_multiplicity
_atom_site_calc_flag
_atom_site_refinement_flags
O1 O 0.05300(17) 0.5910(2) 0.0768(4) 0.0636(8) Uani 1 1 d .
O2 O 0.17471(18) 0.3103(2) 0.9587(4) 0.0633(7) Uani 1 1 d .
O3 O 0.40745(18) 0.4961(2) 0.4283(4) 0.0710(9) Uani 1 1 d .
H3 H 0.3787 0.5358 0.3546 0.107 Uiso 1 1 calc R
N4 N 0.20124(19) 0.6466(2) -0.0432(4) 0.0447(7) Uani 1 1 d .
N5 N 0.30654(18) 0.5829(2) 0.1642(4) 0.0443(7) Uani 1 1 d .
C6 C 0.1418(3) 0.5975(3) 0.0853(5) 0.0463(8) Uani 1 1 d .
C7 C 0.2405(2) 0.4563(3) 0.5292(4) 0.0379(7) Uani 1 1 d .
C8 C 0.2967(2) 0.6354(3) 0.0099(5) 0.0445(8) Uani 1 1 d .
C9 C 0.2116(2) 0.5561(3) 0.2245(4) 0.0414(8) Uani 1 1 d .
C10 C 0.2260(2) 0.3588(3) 0.8206(5) 0.0448(8) Uani 1 1 d .
C11 C 0.3424(2) 0.4540(3) 0.5502(5) 0.0456(8) Uani 1 1 d .
C12 C 0.1838(2) 0.4083(3) 0.6696(5) 0.0408(7) Uani 1 1 d .
H12 H 0.1160 0.4101 0.6603 0.049 Uiso 1 1 calc R
C1 C 0.3824(2) 0.4055(3) 0.7043(6) 0.0535(9) Uani 1 1 d .
H1 H 0.4500 0.4049 0.7178 0.064 Uiso 1 1 calc R
C2 C 0.1848(2) 0.5031(3) 0.3776(5) 0.0407(7) Uani 1 1 d .
H2 H 0.1176 0.4945 0.3896 0.049 Uiso 1 1 calc R
C3 C 0.3262(2) 0.3590(3) 0.8364(6) 0.0522(9) Uani 1 1 d .
H3A H 0.3556 0.3270 0.9381 0.063 Uiso 1 1 calc R
C4 C 0.1636(3) 0.6999(3) -0.2083(5) 0.0615(11) Uani 1 1 d .
H4A H 0.1150 0.6522 -0.2626 0.092 Uiso 1 1 calc R
H4B H 0.2162 0.7114 -0.2926 0.092 Uiso 1 1 calc R
H4C H 0.1347 0.7711 -0.1780 0.092 Uiso 1 1 calc R
C5 C 0.0711(3) 0.3039(4) 0.9407(6) 0.0671(11) Uani 1 1 d .
H5A H 0.0549 0.2654 0.8300 0.101 Uiso 1 1 calc R
H5B H 0.0442 0.3784 0.9380 0.101 Uiso 1 1 calc R
H5C H 0.0444 0.2634 1.0422 0.101 Uiso 1 1 calc R
C13 C 0.3792(3) 0.6782(3) -0.1008(5) 0.0578(10) Uani 1 1 d .
H13A H 0.3760 0.6462 -0.2205 0.087 Uiso 1 1 calc R
H13B H 0.4399 0.6573 -0.0445 0.087 Uiso 1 1 calc R
H13C H 0.3752 0.7586 -0.1092 0.087 Uiso 1 1 calc R

loop_
_atom_site_aniso_label
_atom_site_aniso_U_11
_atom_site_aniso_U_22
_atom_site_aniso_U_33
_atom_site_aniso_U_23
_atom_site_aniso_U_13
_atom_site_aniso_U_12
O1 0.0397(14) 0.0940(19) 0.0571(15) 0.0058(15) -0.0072(12) 0.0040(13)
O2 0.0566(14) 0.0909(19) 0.0424(14) 0.0151(16) -0.0006(12) -0.0032(14)
O3 0.0364(13) 0.096(2) 0.081(2) 0.0392(19) -0.0025(13) -0.0044(13)
N4 0.0493(16) 0.0500(14) 0.0348(15) 0.0006(14) -0.0004(13) 0.0050(13)
N5 0.0405(14) 0.0492(14) 0.0430(15) 0.0005(13) 0.0009(13) 0.0018(12)
C6 0.0478(19) 0.0524(19) 0.0388(17) -0.0025(16) 0.0015(16) 0.0082(17)
C7 0.0373(16) 0.0373(14) 0.0391(17) -0.0020(14) -0.0032(15) -0.0004(14)
C8 0.0492(19) 0.0432(16) 0.0412(19) -0.0048(16) 0.0059(16) 0.0072(16)
C9 0.0376(16) 0.0428(15) 0.044(2) -0.0030(16) 0.0017(14) 0.0015(14)
C10 0.0465(18) 0.0491(17) 0.0388(17) -0.0017(15) -0.0006(17) 0.0000(17)
C11 0.0382(17) 0.0415(16) 0.057(2) 0.0027(17) -0.0010(16) -0.0027(15)
C12 0.0344(15) 0.0435(16) 0.0446(17) -0.0058(15) -0.0013(15) -0.0012(14)
C1 0.0347(15) 0.0548(19) 0.071(3) 0.008(2) -0.0123(17) -0.0014(16)
C2 0.0335(16) 0.0411(15) 0.0474(18) -0.0008(15) 0.0007(14) -0.0006(14)
C3 0.054(2) 0.0553(19) 0.048(2) 0.0059(18) -0.0111(18) 0.0007(18)
C4 0.083(3) 0.060(2) 0.042(2) 0.0039(18) -0.005(2) 0.016(2)
C5 0.062(2) 0.087(3) 0.053(2) 0.015(2) 0.0078(19) -0.005(2)
C13 0.055(2) 0.067(2) 0.052(2) 0.005(2) 0.0095(18) 0.0019(19)

loop_
_atom_type_symbol
_atom_type_description
_atom_type_scat_dispersion_real
_atom_type_scat_dispersion_imag
_atom_type_scat_source
C C 0.0033 0.0016 'International Tables Vol C Tables 4.2.6.8 and 6.1.1.4'
H H 0.0000 0.0000 'International Tables Vol C Tables 4.2.6.8 and 6.1.1.4'
N N 0.0061 0.0033 'International Tables Vol C Tables 4.2.6.8 and 6.1.1.4'
O O 0.0106 0.0060 'International Tables Vol C Tables 4.2.6.8 and 6.1.1.4'

loop_
_geom_angle_atom_site_label_1
_geom_angle_atom_site_label_2
_geom_angle_atom_site_label_3
_geom_angle
C10 O2 C5 117.8(3)
C6 N4 C4 123.0(3)
C8 N4 C6 109.1(3)
C8 N4 C4 127.9(3)
C8 N5 C9 106.7(3)
O1 C6 N4 125.5(3)
O1 C6 C9 131.0(3)
N4 C6 C9 103.5(3)
C11 C7 C12 117.2(3)
C11 C7 C2 127.5(3)
C12 C7 C2 115.2(3)
N4 C8 C13 122.4(3)
N5 C8 N4 113.2(3)
N5 C8 C13 124.4(3)
N5 C9 C6 107.5(3)
C2 C9 N5 128.5(3)
C2 C9 C6 124.0(3)
O2 C10 C12 124.3(3)
O2 C10 C3 116.8(3)
C3 C10 C12 118.8(3)
O3 C11 C7 124.9(3)
O3 C11 C1 115.7(3)
C1 C11 C7 119.4(3)
C10 C12 C7 122.1(3)
C3 C1 C11 122.2(3)
C9 C2 C7 132.7(3)
C1 C3 C10 120.3(3)

loop_
_geom_bond_atom_site_label_1
_geom_bond_atom_site_label_2
_geom_bond_distance
O1 C6 1.219(4)
O2 C10 1.361(4)
O2 C5 1.426(4)
O3 C11 1.359(4)
N4 C6 1.376(4)
N4 C8 1.369(4)
N4 C4 1.464(5)
N5 C8 1.302(4)
N5 C9 1.408(4)
C6 C9 1.485(5)
C7 C11 1.403(4)
C7 C12 1.411(4)
C7 C2 1.460(4)
C8 C13 1.482(5)
C9 C2 1.341(5)
C10 C12 1.383(5)
C10 C3 1.376(4)
C11 C1 1.384(5)
C1 C3 1.356(5)
